data_4060248
_journal_name_full Organometallics
_journal_paper_doi 10.1021/om034227p
_journal_year 2004
_chemical_formula_sum 'C27 H70 Cl2 I6 O8 P6 Si2 V'
_chemical_formula_weight 1648.13
_space_group_IT_number 1
_symmetry_cell_setting triclinic
_symmetry_Int_Tables_number 1
_symmetry_space_group_name_Hall 'P 1'
_symmetry_space_group_name_H-M 'P 1'
_cell_angle_alpha 70.408(2)
_cell_angle_beta 88.465(2)
_cell_angle_gamma 84.656(2)
_cell_formula_units_Z 1
_cell_length_a 10.504(2)
_cell_length_b 10.977(1)
_cell_length_c 13.3310(6)
_cell_measurement_reflns_used 4325
_cell_measurement_temperature 173.2
_cell_measurement_theta_max 27.98
_cell_measurement_theta_min 3.24
_cell_volume 1441.8(2)
_diffrn_ambient_temperature 173(1)
_diffrn_detector_area_resol_mean 11.76
_diffrn_measured_fraction_theta_full ?
_diffrn_measured_fraction_theta_max ?
_diffrn_measurement_device_type 'Rigaku/ADSC CCD'
_diffrn_measurement_method 'area detector'
_diffrn_orient_matrix_UB_11 0.00000
_diffrn_orient_matrix_UB_12 0.00000
_diffrn_orient_matrix_UB_13 0.00000
_diffrn_orient_matrix_UB_21 0.00000
_diffrn_orient_matrix_UB_22 0.00000
_diffrn_orient_matrix_UB_23 0.00000
_diffrn_orient_matrix_UB_31 0.00000
_diffrn_orient_matrix_UB_32 0.00000
_diffrn_orient_matrix_UB_33 0.00000
_diffrn_radiation_detector CCD
_diffrn_radiation_monochromator graphite
_diffrn_radiation_source 'X-ray tube'
_diffrn_radiation_type 'Mo K\a'
_diffrn_radiation_wavelength 0.7107
_diffrn_reflns_av_R_equivalents 0.05039
_diffrn_reflns_av_sigmaI/netI 0.090
_diffrn_reflns_limit_h_max 12
_diffrn_reflns_limit_h_min -12
_diffrn_reflns_limit_k_max 12
_diffrn_reflns_limit_k_min -14
_diffrn_reflns_limit_l_max 16
_diffrn_reflns_limit_l_min -17
_diffrn_reflns_number 12127
_diffrn_reflns_reduction_process 'Lp corrections applied'
_diffrn_reflns_theta_full ?
_diffrn_reflns_theta_max 27.98
_diffrn_reflns_theta_min 3.24
_diffrn_standards_decay_% 0.00
_diffrn_standards_interval_count 0
_diffrn_standards_number 0
_exptl_absorpt_coefficient_mu 3.721
_exptl_absorpt_correction_T_max 1.000
_exptl_absorpt_correction_T_min 0.5967
_exptl_absorpt_correction_type multi-scan
_exptl_crystal_colour orange
_exptl_crystal_density_diffrn 1.898
_exptl_crystal_density_meas ?
_exptl_crystal_description needle
_exptl_crystal_F_000 789.00
_exptl_crystal_size_max 0.15
_exptl_crystal_size_mid 0.15
_exptl_crystal_size_min 0.08
_reflns_number_gt 7581
_reflns_number_total 9159
_reflns_threshold_expression I>3.00\s(I)
_cod_database_code 4060248

loop_
_symmetry_equiv_pos_as_xyz
x,y,z

loop_
_atom_site_label
_atom_site_fract_x
_atom_site_fract_y
_atom_site_fract_z
_atom_site_U_iso_or_equiv
_atom_site_occupancy
_atom_site_refinement_flags
_atom_site_adp_type
_atom_site_calc_flag
_atom_site_calc_attached_atom
I(1) 0.4041 0.1689 0.9811 0.0513(2) 1.000 . Uani c ?
I(2) 0.15807(9) 0.26525(8) 0.87728(8) 0.0371(2) 1.000 . Uani d ?
I(3) -0.08027(9) 0.37136(8) 0.75777(7) 0.0477(2) 1.000 . Uani d ?
I(4) 0.55328(9) 0.80921(9) 0.45642(8) 0.0399(2) 1.000 . Uani d ?
I(5) 0.31066(9) 0.93301(8) 0.50137(7) 0.0294(1) 1.000 . Uani d ?
I(6) 0.06298(9) 1.05223(9) 0.53648(8) 0.0475(2) 1.000 . Uani d ?
V(1) 0.9826(1) 0.6571(1) 0.1435(1) 0.0128(3) 1.000 . Uani d ?
Cl(1) 0.8016(5) 0.1951(7) 0.2959(6) 0.168(3) 1.000 . Uani d ?
Cl(2) 0.5450(3) 0.1801(3) 0.2275(3) 0.0622(9) 1.000 . Uani d ?
P(1) 1.1980(2) 0.4061(2) 0.2072(2) 0.0150(4) 1.000 . Uani d ?
P(2) 0.9456(2) 0.5823(2) 0.4029(2) 0.0179(5) 1.000 . Uani d ?
P(3) 1.2394(2) 0.7684(2) 0.2224(2) 0.0184(5) 1.000 . Uani d ?
P(4) 1.0655(2) 0.7688(2) -0.1087(2) 0.0187(5) 1.000 . Uani d ?
P(5) 0.8056(2) 0.9218(2) 0.0729(2) 0.0153(4) 1.000 . Uani d ?
P(6) 0.6194(2) 0.5906(2) -0.0799(2) 0.0268(6) 1.000 . Uani d ?
Si(1) 1.2408(2) 0.4913(2) 0.4115(2) 0.0153(5) 1.000 . Uani d ?
Si(2) 0.7632(2) 0.8521(2) -0.1367(2) 0.0168(5) 1.000 . Uani d ?
O(1) 1.0660(4) 0.4760(4) 0.2071(4) 0.016(1) 1.000 . Uani d ?
O(2) 0.9689(5) 0.6715(5) 0.2916(4) 0.017(1) 1.000 . Uani d ?
O(3) 1.1733(5) 0.7056(4) 0.1569(4) 0.016(1) 1.000 . Uani d ?
O(4) 0.8409(5) 0.6140(5) 0.1410(4) 0.020(1) 1.000 . Uani d ?
O(5) 1.0378(5) 0.6655(5) -0.0044(4) 0.019(1) 1.000 . Uani d ?
O(6) 0.9381(5) 0.8513(4) 0.0835(4) 0.015(1) 1.000 . Uani d ?
O(7) 0.5303(6) 0.6471(6) -0.0154(5) 0.036(2) 1.000 . Uani d ?
O(8) 0.5839(7) 0.5267(8) 0.2029(6) 0.061(2) 1.000 . Uani d ?
C(1) 1.3448(7) 0.4187(7) 0.5364(6) 0.021(2) 1.000 . Uani d ?
C(2) 1.3091(9) 0.4996(9) 0.6116(6) 0.029(2) 1.000 . Uani d ?
C(3) 1.4861(8) 0.4268(8) 0.5086(7) 0.031(2) 1.000 . Uani d ?
C(4) 1.3203(8) 0.2781(8) 0.5946(6) 0.028(2) 1.000 . Uani d ?
C(5) 1.3004(7) 0.4074(7) 0.3142(6) 0.022(2) 1.000 . Uani d ?
C(6) 1.1775(8) 0.2423(7) 0.2264(7) 0.026(2) 1.000 . Uani d ?
C(7) 1.2823(7) 0.4646(7) 0.0859(6) 0.022(2) 1.000 . Uani d ?
C(8) 1.0704(7) 0.4550(7) 0.4505(6) 0.018(2) 1.000 . Uani d ?
C(9) 0.8026(7) 0.5060(8) 0.4125(7) 0.031(2) 1.000 . Uani d ?
C(10) 0.9298(8) 0.6762(8) 0.4899(6) 0.031(2) 1.000 . Uani d ?
C(11) 1.2593(7) 0.6708(7) 0.3606(6) 0.019(1) 1.000 . Uani d ?
C(12) 1.3967(9) 0.800(1) 0.1736(7) 0.042(2) 1.000 . Uani d ?
C(13) 1.1587(9) 0.9188(8) 0.2194(7) 0.034(2) 1.000 . Uani d ?
C(14) 0.6647(8) 0.9691(8) -0.2513(6) 0.028(2) 1.000 . Uani d ?
C(15) 0.5204(9) 0.9506(8) -0.2316(7) 0.035(2) 1.000 . Uani d ?
C(16) 0.704(1) 0.936(1) -0.3526(7) 0.049(3) 1.000 . Uani d ?
C(17) 0.690(1) 1.1060(9) -0.2650(9) 0.050(3) 1.000 . Uani d ?
C(18) 0.9356(7) 0.8909(7) -0.1628(6) 0.019(2) 1.000 . Uani d ?
C(19) 1.1030(9) 0.6897(9) -0.2044(6) 0.033(2) 1.000 . Uani d ?
C(20) 1.1997(8) 0.8539(8) -0.0997(7) 0.031(2) 1.000 . Uani d ?
C(21) 0.7021(7) 0.8761(7) -0.0093(6) 0.017(2) 1.000 . Uani d ?
C(22) 0.8180(8) 1.0923(7) 0.0205(6) 0.025(2) 1.000 . Uani d ?
C(23) 0.7296(8) 0.8910(8) 0.1993(6) 0.025(2) 1.000 . Uani d ?
C(24) 0.7599(8) 0.6763(7) -0.1235(6) 0.025(2) 1.000 . Uani d ?
C(25) 0.543(1) 0.576(1) -0.1942(8) 0.053(3) 1.000 . Uani d ?
C(26) 0.682(1) 0.4279(9) -0.0097(9) 0.047(3) 1.000 . Uani d ?
C(27) 0.625(2) 0.198(1) 0.3245(9) 0.078(3) 1.000 . Uani d ?
H(1) 1.3261 0.5904 0.5753 0.036 1.000 . Uiso c ?
H(2) 1.3601 0.4641 0.6770 0.036 1.000 . Uiso c ?
H(3) 1.2179 0.4959 0.6293 0.036 1.000 . Uiso c ?
H(4) 1.5107 0.3750 0.4627 0.040 1.000 . Uiso c ?
H(5) 1.5379 0.3929 0.5743 0.040 1.000 . Uiso c ?
H(6) 1.5025 0.5175 0.4715 0.040 1.000 . Uiso c ?
H(7) 1.2293 0.2733 0.6117 0.034 1.000 . Uiso c ?
H(8) 1.3706 0.2451 0.6608 0.034 1.000 . Uiso c ?
H(9) 1.3452 0.2258 0.5495 0.034 1.000 . Uiso c ?
H(10) 1.3765 0.4494 0.2803 0.029 1.000 . Uiso c ?
H(11) 1.3247 0.3170 0.3560 0.029 1.000 . Uiso c ?
H(12) 1.1257 0.2371 0.1687 0.032 1.000 . Uiso c ?
H(13) 1.1352 0.2042 0.2948 0.032 1.000 . Uiso c ?
H(14) 1.2618 0.1946 0.2272 0.032 1.000 . Uiso c ?
H(15) 1.3663 0.4153 0.0922 0.028 1.000 . Uiso c ?
H(16) 1.2941 0.5567 0.0703 0.028 1.000 . Uiso c ?
H(17) 1.2337 0.4542 0.0281 0.028 1.000 . Uiso c ?
H(18) 1.0523 0.3845 0.4255 0.023 1.000 . Uiso c ?
H(19) 1.0679 0.4256 0.5286 0.023 1.000 . Uiso c ?
H(20) 0.7299 0.5724 0.3920 0.038 1.000 . Uiso c ?
H(21) 0.7914 0.4493 0.4862 0.038 1.000 . Uiso c ?
H(22) 0.8069 0.4544 0.3651 0.038 1.000 . Uiso c ?
H(23) 1.0084 0.7188 0.4879 0.039 1.000 . Uiso c ?
H(24) 0.9153 0.6192 0.5627 0.039 1.000 . Uiso c ?
H(25) 0.8574 0.7422 0.4666 0.039 1.000 . Uiso c ?
H(26) 1.1979 0.7094 0.4002 0.022 1.000 . Uiso c ?
H(27) 1.3468 0.6799 0.3802 0.022 1.000 . Uiso c ?
H(28) 1.4477 0.7177 0.1791 0.052 1.000 . Uiso c ?
H(29) 1.4399 0.8412 0.2179 0.052 1.000 . Uiso c ?
H(30) 1.3945 0.8574 0.1001 0.052 1.000 . Uiso c ?
H(31) 1.1538 0.9786 0.1461 0.042 1.000 . Uiso c ?
H(32) 1.2064 0.9558 0.2631 0.042 1.000 . Uiso c ?
H(33) 1.0727 0.9049 0.2483 0.042 1.000 . Uiso c ?
H(34) 0.4704 1.0100 -0.2912 0.043 1.000 . Uiso c ?
H(35) 0.4946 0.9669 -0.1657 0.043 1.000 . Uiso c ?
H(36) 0.5064 0.8603 -0.2238 0.043 1.000 . Uiso c ?
H(37) 0.6868 0.8460 -0.3418 0.062 1.000 . Uiso c ?
H(38) 0.7948 0.9456 -0.3660 0.062 1.000 . Uiso c ?
H(39) 0.6536 0.9946 -0.4134 0.062 1.000 . Uiso c ?
H(40) 0.7805 1.1171 -0.2787 0.058 1.000 . Uiso c ?
H(41) 0.6646 1.1256 -0.2002 0.058 1.000 . Uiso c ?
H(42) 0.6391 1.1661 -0.3255 0.058 1.000 . Uiso c ?
H(43) 0.9469 0.9215 -0.2400 0.022 1.000 . Uiso c ?
H(44) 0.9470 0.9618 -0.1353 0.022 1.000 . Uiso c ?
H(45) 1.0303 0.6436 -0.2120 0.040 1.000 . Uiso c ?
H(46) 1.1784 0.6273 -0.1803 0.040 1.000 . Uiso c ?
H(47) 1.1212 0.7543 -0.2731 0.040 1.000 . Uiso c ?
H(48) 1.2762 0.7926 -0.0796 0.041 1.000 . Uiso c ?
H(49) 1.1831 0.8968 -0.0466 0.041 1.000 . Uiso c ?
H(50) 1.2138 0.9196 -0.1695 0.041 1.000 . Uiso c ?
H(51) 0.6309 0.9441 -0.0290 0.021 1.000 . Uiso c ?
H(52) 0.6706 0.7942 0.0353 0.021 1.000 . Uiso c ?
H(53) 0.8592 1.1142 -0.0495 0.030 1.000 . Uiso c ?
H(54) 0.8703 1.1182 0.0688 0.030 1.000 . Uiso c ?
H(55) 0.7329 1.1384 0.0135 0.030 1.000 . Uiso c ?
H(56) 0.6450 0.9376 0.1904 0.032 1.000 . Uiso c ?
H(57) 0.7818 0.9187 0.2463 0.032 1.000 . Uiso c ?
H(58) 0.7217 0.7969 0.2318 0.032 1.000 . Uiso c ?
H(59) 0.7816 0.6709 -0.1936 0.031 1.000 . Uiso c ?
H(60) 0.8285 0.6291 -0.0726 0.031 1.000 . Uiso c ?
H(61) 0.5087 0.6631 -0.2398 0.068 1.000 . Uiso c ?
H(62) 0.4729 0.5207 -0.1704 0.068 1.000 . Uiso c ?
H(63) 0.6053 0.5391 -0.2336 0.068 1.000 . Uiso c ?
H(64) 0.6109 0.3720 0.0133 0.059 1.000 . Uiso c ?
H(65) 0.7298 0.4253 0.0531 0.059 1.000 . Uiso c ?
H(66) 0.7385 0.3950 -0.0563 0.059 1.000 . Uiso c ?
H(67) 0.5942 0.2796 0.3339 0.094 1.000 . Uiso c ?
H(68) 0.6096 0.1253 0.3902 0.094 1.000 . Uiso c ?

loop_
_atom_type_symbol
_atom_type_oxidation_number
_atom_type_number_in_cell
_atom_type_scat_dispersion_real
_atom_type_scat_dispersion_imag
_atom_type_scat_source
C 0 27 0.002 0.002
;International Tables for Crystallography
(1992, Vol. C, Tables 4.2.6.8 and 6.1.1.1)
;
H 0 70 0.000 0.000
;International Tables for Crystallography
(1992, Vol. C, Table 6.1.1.2)
;
O 0 8 0.008 0.006
;International Tables for Crystallography
(1992, Vol. C, Tables 4.2.6.8 and 6.1.1.1)
;
I 0 6 -0.726 1.812
;International Tables for Crystallography
(1992, Vol. C, Tables 4.2.6.8 and 6.1.1.1)
;
P 0 6 0.090 0.095
;International Tables for Crystallography
(1992, Vol. C, Tables 4.2.6.8 and 6.1.1.1)
;
Si 0 2 0.072 0.071
;International Tables for Crystallography
(1992, Vol. C, Tables 4.2.6.8 and 6.1.1.1)
;
V 0 1 0.267 0.530
;International Tables for Crystallography
(1992, Vol. C, Tables 4.2.6.8 and 6.1.1.1)
;
Cl 0 2 0.132 0.159
;International Tables for Crystallography
(1992, Vol. C, Tables 4.2.6.8 and 6.1.1.1)
;
